data_7036085
loop_
_publ_author_name
'Car, Pierre-Emmanuel'
'Favre, Anna\"ick'
'Caneschi, Andrea'
'Sessoli, Roberta'

_publ_section_title
;
 Single molecule magnet behaviour in a rare trinuclear {Cr(III)Dy}
 methoxo-bridged complex.
;
_journal_issue 36
_journal_name_full 'Dalton transactions (Cambridge, England : 2003)'
_journal_page_first 15769
_journal_page_last 15773
_journal_paper_doi 10.1039/c5dt02459e
_journal_volume 44
_journal_year 2015
_chemical_formula_moiety 'C60 H111 Cr Dy2 O15, C H4 O'
_chemical_formula_sum 'C61 H115 Cr Dy2 O16'
_chemical_formula_weight 1481.52
_space_group_crystal_system triclinic
_space_group_IT_number 2
_space_group_name_Hall '-P 1'
_space_group_name_H-M_alt 'P -1'
_symmetry_space_group_name_Hall '-P 1'
_symmetry_space_group_name_H-M 'P -1'
_atom_sites_solution_hydrogens mixed
_audit_creation_date 2015-02-19
_audit_creation_method
;
Olex2 1.2
(compiled 2015.01.26 svn.r3150 for OlexSys, GUI svn.r4998)
;
_audit_update_record
;
2015-06-25 deposited with the CCDC.
2015-08-05 downloaded from the CCDC.
;
_cell_angle_alpha 102.980(5)
_cell_angle_beta 94.757(5)
_cell_angle_gamma 109.062(5)
_cell_formula_units_Z 2
_cell_length_a 10.849(5)
_cell_length_b 14.788(5)
_cell_length_c 24.988(5)
_cell_measurement_reflns_used 8278
_cell_measurement_temperature 293(2)
_cell_measurement_theta_max 26.3562
_cell_measurement_theta_min 4.0999
_cell_volume 3639(2)
_computing_cell_refinement
;
CrysAlisPro, Oxford Diffraction Ltd.,
Version 1.171.33.41 (release 06-05-2009 CrysAlis171 .NET)
(compiled May  6 2009,17:20:42)
;
_computing_data_collection
;
CrysAlisPro, Oxford Diffraction Ltd.,
Version 1.171.33.41 (release 06-05-2009 CrysAlis171 .NET)
(compiled May  6 2009,17:20:42)
;
_computing_data_reduction
;
CrysAlisPro, Oxford Diffraction Ltd.,
Version 1.171.33.41 (release 06-05-2009 CrysAlis171 .NET)
(compiled May  6 2009,17:20:42)
;
_computing_molecular_graphics 'Olex2 (Dolomanov et al., 2009)'
_computing_publication_material 'Olex2 (Dolomanov et al., 2009)'
_computing_structure_refinement 'ShelXL (Sheldrick, 2008)'
_computing_structure_solution 'SHELXS97 (Sheldrick, 2008)'
_diffrn_ambient_temperature 293(2)
_diffrn_detector_area_resol_mean 16.4547
_diffrn_measured_fraction_theta_full 0.993
_diffrn_measured_fraction_theta_max 0.914
_diffrn_measurement_details
;
  1 omega  -48.00   12.00   1.0000   30.0000
omega____ theta____ kappa____ phi______ frames
    -      -14.6757   77.0000 -120.0000 60

  2 omega  -11.00   38.00   1.0000   30.0000
omega____ theta____ kappa____ phi______ frames
    -      -14.6757 -114.0000  106.0000 49

  3 omega  -77.00   17.00   1.0000   30.0000
omega____ theta____ kappa____ phi______ frames
    -      -14.6757  -38.0000 -120.0000 94

  4 omega  -58.00   42.00   1.0000   30.0000
omega____ theta____ kappa____ phi______ frames
    -       15.7695  -38.0000  120.0000 100

  5 omega  -16.00   89.00   1.0000   30.0000
omega____ theta____ kappa____ phi______ frames
    -       15.7695   38.0000   90.0000 105

  6 omega  -46.00   57.00   1.0000   30.0000
omega____ theta____ kappa____ phi______ frames
    -      -14.6757   38.0000   60.0000 103
;
_diffrn_measurement_device_type 'Xcalibur, Sapphire3'
_diffrn_measurement_method '\w scans'
_diffrn_orient_matrix_UB_11 0.0094957518
_diffrn_orient_matrix_UB_12 0.0121242784
_diffrn_orient_matrix_UB_13 -0.0256546002
_diffrn_orient_matrix_UB_21 0.0190074240
_diffrn_orient_matrix_UB_22 0.0511638129
_diffrn_orient_matrix_UB_23 0.0138834591
_diffrn_orient_matrix_UB_31 0.0670524974
_diffrn_orient_matrix_UB_32 0.0035985814
_diffrn_orient_matrix_UB_33 0.0050384751
_diffrn_radiation_monochromator graphite
_diffrn_radiation_type MoK\a
_diffrn_radiation_wavelength 0.71069
_diffrn_reflns_av_R_equivalents 0.0808
_diffrn_reflns_av_unetI/netI 0.1478
_diffrn_reflns_laue_measured_fraction_full 0.993
_diffrn_reflns_laue_measured_fraction_max 0.914
_diffrn_reflns_limit_h_max 12
_diffrn_reflns_limit_h_min -12
_diffrn_reflns_limit_k_max 17
_diffrn_reflns_limit_k_min -17
_diffrn_reflns_limit_l_max 29
_diffrn_reflns_limit_l_min -29
_diffrn_reflns_number 28156
_diffrn_reflns_point_group_measured_fraction_full 0.993
_diffrn_reflns_point_group_measured_fraction_max 0.914
_diffrn_reflns_theta_full 23.000
_diffrn_reflns_theta_max 24.992
_diffrn_reflns_theta_min 4.109
_diffrn_source 'Enhance (Mo) X-ray Source'
_exptl_absorpt_coefficient_mu 2.236
_exptl_absorpt_correction_T_max 1.00000
_exptl_absorpt_correction_T_min 0.73356
_exptl_absorpt_correction_type multi-scan
_exptl_absorpt_process_details
;
CrysAlisPro, Oxford Diffraction Ltd.,
Version 1.171.33.41 (release 06-05-2009 CrysAlis171 .NET)
(compiled May  6 2009,17:20:42)
Empirical absorption correction using spherical harmonics,
 implemented in SCALE3 ABSPACK scaling algorithm.
;
_exptl_crystal_colour colourless
_exptl_crystal_density_diffrn 1.352
_exptl_crystal_description prism
_exptl_crystal_F_000 1530
_exptl_crystal_preparation 'Magnetic properties'
_exptl_crystal_size_max 0.32
_exptl_crystal_size_mid 0.12
_exptl_crystal_size_min 0.07
_refine_diff_density_max 1.613
_refine_diff_density_min -1.240
_refine_diff_density_rms 0.137
_refine_ls_extinction_method none
_refine_ls_goodness_of_fit_ref 0.861
_refine_ls_hydrogen_treatment mixed
_refine_ls_matrix_type full
_refine_ls_number_parameters 787
_refine_ls_number_reflns 11696
_refine_ls_number_restraints 256
_refine_ls_restrained_S_all 0.873
_refine_ls_R_factor_all 0.1031
_refine_ls_R_factor_gt 0.0518
_refine_ls_shift/su_max 0.001
_refine_ls_shift/su_mean 0.000
_refine_ls_structure_factor_coef Fsqd
_refine_ls_weighting_details 'w=1/[\s^2^(Fo^2^)+(0.0524P)^2^] where P=(Fo^2^+2Fc^2^)/3'
_refine_ls_weighting_scheme calc
_refine_ls_wR_factor_gt 0.1088
_refine_ls_wR_factor_ref 0.1189
_reflns_Friedel_coverage 0.000
_reflns_number_gt 6509
_reflns_number_total 11696
_reflns_threshold_expression 'I > 2\s(I)'
_cod_data_source_file c5dt02459e2.cif
_cod_data_source_block 1
_cod_depositor_comments 'Adding full bibliography for 7036085.cif.'
_cod_database_code 7036085
_shelx_space_group_comment
;
The symmetry employed for this shelxl refinement is uniquely defined
by the following loop, which should always be used as a source of
symmetry information in preference to the above space-group names.
They are only intended as comments.
;
_reflns_odcompleteness_completeness 99.31
_reflns_odcompleteness_iscentric 1
_reflns_odcompleteness_theta 23.21
_olex2_refinement_description
;
1. Fixed Uiso
 At 1.2 times of:
  All C(H) groups
 At 1.5 times of:
  All C(H,H,H) groups, All O(H) groups
2. Restrained distances
 O2-H2
 0.82 with sigma of 0.01
 C58-C59 \\sim C59-C60 \\sim C58-C60
 with sigma of 0.01
 C54A-C55A \\sim C54A-C56A \\sim C55A-C56A
 with sigma of 0.01
 C54B-C55B \\sim C54B-C56B \\sim C55B-C56B
 with sigma of 0.01
 C53-C54A \\sim C53-C55A \\sim C53-C56A \\sim C53-C54B \\sim C53-C55B \\sim
C53-C56B
 with sigma of 0.005
 C50-C54A \\sim C50-C55A \\sim C50-C56A \\sim C50-C54B \\sim C50-C55B \\sim
C50-C56B
 with sigma of 0.005
3. Uiso/Uaniso restraints and constraints
C53 \\sim C54A \\sim C55A \\sim C56A \\sim C54B \\sim C55B \\sim C56B: within
2.5A with sigma of 0.01 and sigma for terminal atoms of 0.02
C42 \\sim C43 \\sim C44 \\sim C45: within 2.5A with sigma of 0.01 and sigma for
terminal atoms of 0.02
C35 \\sim C36 \\sim C37 \\sim C38: within 2.5A with sigma of 0.01 and sigma for
terminal atoms of 0.02
C57 \\sim C58 \\sim C59 \\sim C60: within 2.5A with sigma of 0.01 and sigma for
terminal atoms of 0.02
4. Others
 Sof(C54B)=Sof(H54D)=Sof(H54E)=Sof(H54F)=Sof(C55B)=Sof(H55D)=Sof(H55E)=
 Sof(H55F)=Sof(C56B)=Sof(H56D)=Sof(H56E)=Sof(H56F)=1-FVAR(1)
 Sof(C54A)=Sof(H54A)=Sof(H54B)=Sof(H54C)=Sof(C55A)=Sof(H55A)=Sof(H55B)=
 Sof(H55C)=Sof(C56A)=Sof(H56A)=Sof(H56B)=Sof(H56C)=FVAR(1)
5.a Me refined with riding coordinates:
 C54A(H54A,H54B,H54C), C55A(H55A,H55B,H55C), C56A(H56A,H56B,H56C), C54B(H54D,
 H54E,H54F), C55B(H55D,H55E,H55F), C56B(H56D,H56E,H56F)
5.b Aromatic/amide H refined with riding coordinates:
 C7(H7), C18(H18), C29(H29), C40(H40), C51(H51)
5.c Idealised Me refined as rotating group:
 C1(H1A,H1B,H1C), C2(H2A,H2B,H2C), C3(H3A,H3B,H3C), C4(H4A,H4B,H4C), C5(H5A,
 H5B,H5C), C10(H10A,H10B,H10C), C11(H11A,H11B,H11C), C12(H12A,H12B,H12C),
 C14(H14A,H14B,H14C), C15(H15A,H15B,H15C), C16(H16A,H16B,H16C), C21(H21A,H21B,
 H21C), C22(H22A,H22B,H22C), C23(H23A,H23B,H23C), C25(H25A,H25B,H25C), C26(H26A,
 H26B,H26C), C27(H27A,H27B,H27C), C32(H32A,H32B,H32C), C33(H33A,H33B,H33C),
 C34(H34A,H34B,H34C), C36(H36A,H36B,H36C), C37(H37A,H37B,H37C), C38(H38A,H38B,
 H38C), C43(H43A,H43B,H43C), C44(H44A,H44B,H44C), C45(H45A,H45B,H45C), C47(H47A,
 H47B,H47C), C48(H48A,H48B,H48C), C49(H49A,H49B,H49C), C58(H58A,H58B,H58C),
 C59(H59A,H59B,H59C), C60(H60A,H60B,H60C), C61(H61A,H61B,H61C)
5.d Idealised tetrahedral OH refined as rotating group:
 O16(H16)
;
_shelx_shelxl_version_number 2014/7

loop_
_space_group_symop_operation_xyz
'x, y, z'
'-x, -y, -z'

loop_
_atom_site_label
_atom_site_type_symbol
_atom_site_fract_x
_atom_site_fract_y
_atom_site_fract_z
_atom_site_U_iso_or_equiv
_atom_site_adp_type
_atom_site_occupancy
_atom_site_site_symmetry_order
_atom_site_calc_flag
_atom_site_refinement_flags_posn
_atom_site_refinement_flags_adp
_atom_site_refinement_flags_occupancy
_atom_site_disorder_assembly
_atom_site_disorder_group
C1 C 0.0725(8) 0.3764(6) 0.2970(3) 0.031(2) Uani 1 1 d . . . . .
H1A H 0.0764 0.3773 0.3357 0.047 Uiso 1 1 calc GR . . . .
H1B H -0.0161 0.3393 0.2775 0.047 Uiso 1 1 calc GR . . . .
H1C H 0.0983 0.4432 0.2937 0.047 Uiso 1 1 calc GR . . . .
C2 C 0.0927(10) 0.0719(7) 0.1473(3) 0.053(3) Uani 1 1 d . . . . .
H2A H 0.0516 0.0706 0.1115 0.080 Uiso 1 1 calc GR . . . .
H2B H 0.0443 0.0128 0.1573 0.080 Uiso 1 1 calc GR . . . .
H2C H 0.1821 0.0752 0.1458 0.080 Uiso 1 1 calc GR . . . .
C3 C 0.4693(8) 0.2671(8) 0.2467(4) 0.050(3) Uani 1 1 d . . . . .
H3A H 0.5274 0.3229 0.2365 0.076 Uiso 1 1 calc GR . . . .
H3B H 0.4552 0.2073 0.2183 0.076 Uiso 1 1 calc GR . . . .
H3C H 0.5086 0.2629 0.2815 0.076 Uiso 1 1 calc GR . . . .
C4 C 0.4432(11) 0.5632(7) 0.2529(4) 0.071(4) Uani 1 1 d . . . . .
H4A H 0.4046 0.6028 0.2769 0.107 Uiso 1 1 calc GR . . . .
H4B H 0.4368 0.5751 0.2167 0.107 Uiso 1 1 calc GR . . . .
H4C H 0.5345 0.5808 0.2683 0.107 Uiso 1 1 calc GR . . . .
C5 C 0.3475(10) 0.3390(7) 0.4155(3) 0.064(3) Uani 1 1 d . . . . .
H5A H 0.4414 0.3737 0.4258 0.096 Uiso 1 1 calc GR . . . .
H5B H 0.3233 0.2803 0.4286 0.096 Uiso 1 1 calc GR . . . .
H5C H 0.3021 0.3812 0.4320 0.096 Uiso 1 1 calc GR . . . .
C6 C 0.2925(8) -0.0026(7) 0.2759(4) 0.037(2) Uani 1 1 d . . . . .
C7 C 0.2675(9) -0.0248(7) 0.3265(4) 0.042(2) Uani 1 1 d . . . . .
H7 H 0.2830 -0.0796 0.3335 0.050 Uiso 1 1 calc R . . . .
C8 C 0.2205(8) 0.0313(7) 0.3671(3) 0.033(2) Uani 1 1 d . . . . .
C9 C 0.3511(9) -0.0671(7) 0.2350(4) 0.039(2) Uani 1 1 d . . . . .
C10 C 0.2636(13) -0.1023(10) 0.1796(4) 0.105(5) Uani 1 1 d . . . . .
H10A H 0.2356 -0.0500 0.1729 0.158 Uiso 1 1 calc GR . . . .
H10B H 0.1874 -0.1587 0.1792 0.158 Uiso 1 1 calc GR . . . .
H10C H 0.3113 -0.1210 0.1510 0.158 Uiso 1 1 calc GR . . . .
C11 C 0.3615(11) -0.1568(8) 0.2528(4) 0.077(4) Uani 1 1 d . . . . .
H11A H 0.4096 -0.1875 0.2288 0.115 Uiso 1 1 calc GR . . . .
H11B H 0.2743 -0.2038 0.2502 0.115 Uiso 1 1 calc GR . . . .
H11C H 0.4070 -0.1358 0.2906 0.115 Uiso 1 1 calc GR . . . .
C12 C 0.4867(11) -0.0009(9) 0.2315(6) 0.117(6) Uani 1 1 d . . . . .
H12A H 0.5242 -0.0369 0.2048 0.175 Uiso 1 1 calc GR . . . .
H12B H 0.5421 0.0212 0.2674 0.175 Uiso 1 1 calc GR . . . .
H12C H 0.4807 0.0556 0.2201 0.175 Uiso 1 1 calc GR . . . .
C13 C 0.2055(10) 0.0012(8) 0.4226(4) 0.048(3) Uani 1 1 d . . . . .
C14 C 0.3349(10) -0.0001(8) 0.4483(4) 0.070(3) Uani 1 1 d . . . . .
H14A H 0.4038 0.0621 0.4512 0.105 Uiso 1 1 calc GR . . . .
H14B H 0.3552 -0.0530 0.4253 0.105 Uiso 1 1 calc GR . . . .
H14C H 0.3284 -0.0103 0.4847 0.105 Uiso 1 1 calc GR . . . .
C15 C 0.0944(10) -0.1009(8) 0.4093(4) 0.073(4) Uani 1 1 d . . . . .
H15A H 0.0891 -0.1245 0.4421 0.110 Uiso 1 1 calc GR . . . .
H15B H 0.1130 -0.1469 0.3802 0.110 Uiso 1 1 calc GR . . . .
H15C H 0.0117 -0.0950 0.3972 0.110 Uiso 1 1 calc GR . . . .
C16 C 0.1644(11) 0.0755(8) 0.4624(4) 0.067(3) Uani 1 1 d . . . . .
H16A H 0.2299 0.1406 0.4692 0.101 Uiso 1 1 calc GR . . . .
H16B H 0.1566 0.0576 0.4970 0.101 Uiso 1 1 calc GR . . . .
H16C H 0.0807 0.0751 0.4463 0.101 Uiso 1 1 calc GR . . . .
C17 C -0.1057(8) -0.0171(7) 0.2740(4) 0.038(2) Uani 1 1 d . . . . .
C18 C -0.1520(9) 0.0268(8) 0.3194(4) 0.045(3) Uani 1 1 d . . . . .
H18 H -0.2197 -0.0136 0.3333 0.055 Uiso 1 1 calc R . . . .
C19 C -0.1021(9) 0.1281(8) 0.3451(4) 0.040(2) Uani 1 1 d . . . . .
C20 C -0.1792(9) -0.1274(7) 0.2420(4) 0.050(3) Uani 1 1 d . . . . .
C21 C -0.2435(10) -0.1299(8) 0.1844(4) 0.072(3) Uani 1 1 d . . . . .
H21A H -0.2732 -0.1964 0.1607 0.109 Uiso 1 1 calc GR . . . .
H21B H -0.1799 -0.0865 0.1683 0.109 Uiso 1 1 calc GR . . . .
H21C H -0.3176 -0.1085 0.1881 0.109 Uiso 1 1 calc GR . . . .
C22 C -0.2838(11) -0.1829(9) 0.2702(5) 0.096(4) Uani 1 1 d . . . . .
H22A H -0.3188 -0.2519 0.2502 0.145 Uiso 1 1 calc GR . . . .
H22B H -0.3537 -0.1564 0.2708 0.145 Uiso 1 1 calc GR . . . .
H22C H -0.2460 -0.1759 0.3077 0.145 Uiso 1 1 calc GR . . . .
C23 C -0.0766(11) -0.1756(9) 0.2337(6) 0.117(6) Uani 1 1 d . . . . .
H23A H -0.0434 -0.1831 0.2686 0.176 Uiso 1 1 calc GR . . . .
H23B H -0.0051 -0.1348 0.2197 0.176 Uiso 1 1 calc GR . . . .
H23C H -0.1162 -0.2397 0.2074 0.176 Uiso 1 1 calc GR . . . .
C24 C -0.1669(9) 0.1735(8) 0.3912(4) 0.046(3) Uani 1 1 d . . . . .
C25 C -0.2572(13) 0.0969(10) 0.4160(5) 0.107(5) Uani 1 1 d . . . . .
H25A H -0.2124 0.0545 0.4248 0.160 Uiso 1 1 calc GR . . . .
H25B H -0.3365 0.0578 0.3896 0.160 Uiso 1 1 calc GR . . . .
H25C H -0.2795 0.1302 0.4494 0.160 Uiso 1 1 calc GR . . . .
C26 C -0.2477(11) 0.2232(9) 0.3651(4) 0.083(4) Uani 1 1 d . . . . .
H26A H -0.2839 0.2573 0.3933 0.125 Uiso 1 1 calc GR . . . .
H26B H -0.3184 0.1739 0.3373 0.125 Uiso 1 1 calc GR . . . .
H26C H -0.1922 0.2698 0.3481 0.125 Uiso 1 1 calc GR . . . .
C27 C -0.0605(12) 0.2494(10) 0.4372(5) 0.103(5) Uani 1 1 d . . . . .
H27A H -0.0960 0.2950 0.4582 0.155 Uiso 1 1 calc GR . . . .
H27B H 0.0116 0.2851 0.4214 0.155 Uiso 1 1 calc GR . . . .
H27C H -0.0293 0.2165 0.4614 0.155 Uiso 1 1 calc GR . . . .
C28 C 0.0569(10) 0.4734(8) 0.1619(4) 0.050(3) Uani 1 1 d . . . . .
C29 C 0.1490(10) 0.5232(8) 0.1329(4) 0.061(3) Uani 1 1 d . . . . .
H29 H 0.1334 0.5753 0.1221 0.073 Uiso 1 1 calc R . . . .
C30 C 0.2645(11) 0.5043(8) 0.1178(4) 0.055(3) Uani 1 1 d . . . . .
C31 C -0.0542(10) 0.5095(7) 0.1752(4) 0.047(3) Uani 1 1 d . . . . .
C32 C -0.1651(9) 0.4266(8) 0.1876(4) 0.065(3) Uani 1 1 d . . . . .
H32A H -0.1915 0.3683 0.1568 0.098 Uiso 1 1 calc GR . . . .
H32B H -0.2393 0.4473 0.1932 0.098 Uiso 1 1 calc GR . . . .
H32C H -0.1346 0.4120 0.2207 0.098 Uiso 1 1 calc GR . . . .
C33 C 0.0028(11) 0.5960(8) 0.2268(4) 0.073(3) Uani 1 1 d . . . . .
H33A H 0.0501 0.5776 0.2542 0.109 Uiso 1 1 calc GR . . . .
H33B H -0.0676 0.6134 0.2417 0.109 Uiso 1 1 calc GR . . . .
H33C H 0.0623 0.6519 0.2173 0.109 Uiso 1 1 calc GR . . . .
C34 C -0.1120(10) 0.5410(9) 0.1273(4) 0.075(4) Uani 1 1 d . . . . .
H34A H -0.0470 0.5989 0.1219 0.112 Uiso 1 1 calc GR . . . .
H34B H -0.1889 0.5559 0.1363 0.112 Uiso 1 1 calc GR . . . .
H34C H -0.1364 0.4880 0.0937 0.112 Uiso 1 1 calc GR . . . .
C35 C 0.3453(12) 0.5596(9) 0.0806(4) 0.066(3) Uani 1 1 d . U . . .
C36 C 0.3414(15) 0.6617(11) 0.0859(6) 0.124(4) Uani 1 1 d . U . . .
H36A H 0.3665 0.6989 0.1244 0.185 Uiso 1 1 calc GR . . . .
H36B H 0.2534 0.6567 0.0723 0.185 Uiso 1 1 calc GR . . . .
H36C H 0.4019 0.6947 0.0645 0.185 Uiso 1 1 calc GR . . . .
C37 C 0.2991(14) 0.4980(10) 0.0206(5) 0.120(5) Uani 1 1 d . U . . .
H37A H 0.2042 0.4708 0.0130 0.180 Uiso 1 1 calc GR . . . .
H37B H 0.3333 0.4450 0.0145 0.180 Uiso 1 1 calc GR . . . .
H37C H 0.3307 0.5392 -0.0037 0.180 Uiso 1 1 calc GR . . . .
C38 C 0.4879(13) 0.5768(10) 0.0951(5) 0.109(4) Uani 1 1 d . U . . .
H38A H 0.5344 0.6029 0.0677 0.164 Uiso 1 1 calc GR . . . .
H38B H 0.4987 0.5152 0.0960 0.164 Uiso 1 1 calc GR . . . .
H38C H 0.5229 0.6235 0.1311 0.164 Uiso 1 1 calc GR . . . .
C39 C 0.0942(10) 0.2196(8) 0.0498(4) 0.050(3) Uani 1 1 d . . . . .
C40 C 0.2079(10) 0.2043(7) 0.0346(4) 0.056(3) Uani 1 1 d . . . . .
H40 H 0.2098 0.1839 -0.0033 0.067 Uiso 1 1 calc R . . . .
C41 C 0.3210(9) 0.2174(7) 0.0725(4) 0.045(3) Uani 1 1 d . . . . .
C42 C -0.0225(11) 0.1996(10) 0.0046(4) 0.068(3) Uani 1 1 d . U . . .
C43 C -0.1234(14) 0.1045(11) 0.0034(6) 0.137(5) Uani 1 1 d . U . . .
H43A H -0.1390 0.1037 0.0406 0.205 Uiso 1 1 calc GR . . . .
H43B H -0.0933 0.0514 -0.0118 0.205 Uiso 1 1 calc GR . . . .
H43C H -0.2041 0.0961 -0.0194 0.205 Uiso 1 1 calc GR . . . .
C44 C 0.0148(12) 0.2060(12) -0.0500(5) 0.121(5) Uani 1 1 d . U . . .
H44A H -0.0616 0.1975 -0.0756 0.181 Uiso 1 1 calc GR . . . .
H44B H 0.0495 0.1549 -0.0638 0.181 Uiso 1 1 calc GR . . . .
H44C H 0.0811 0.2698 -0.0462 0.181 Uiso 1 1 calc GR . . . .
C45 C -0.0776(13) 0.2778(11) 0.0211(5) 0.115(4) Uani 1 1 d . U . . .
H45A H -0.1707 0.2521 0.0067 0.173 Uiso 1 1 calc GR . . . .
H45B H -0.0343 0.3324 0.0064 0.173 Uiso 1 1 calc GR . . . .
H45C H -0.0639 0.3002 0.0610 0.173 Uiso 1 1 calc GR . . . .
C46 C 0.4382(9) 0.1938(7) 0.0514(4) 0.045(3) Uani 1 1 d . . . . .
C47 C 0.5553(10) 0.2888(9) 0.0674(5) 0.094(5) Uani 1 1 d . . . . .
H47A H 0.6311 0.2763 0.0550 0.141 Uiso 1 1 calc GR . . . .
H47B H 0.5732 0.3151 0.1072 0.141 Uiso 1 1 calc GR . . . .
H47C H 0.5367 0.3359 0.0503 0.141 Uiso 1 1 calc GR . . . .
C48 C 0.4141(10) 0.1491(9) -0.0110(4) 0.072(4) Uani 1 1 d . . . . .
H48A H 0.3994 0.1956 -0.0298 0.108 Uiso 1 1 calc GR . . . .
H48B H 0.3377 0.0892 -0.0212 0.108 Uiso 1 1 calc GR . . . .
H48C H 0.4899 0.1344 -0.0215 0.108 Uiso 1 1 calc GR . . . .
C49 C 0.4627(12) 0.1193(9) 0.0807(4) 0.087(4) Uani 1 1 d . . . . .
H49A H 0.5406 0.1071 0.0709 0.131 Uiso 1 1 calc GR . . . .
H49B H 0.3880 0.0583 0.0692 0.131 Uiso 1 1 calc GR . . . .
H49C H 0.4749 0.1459 0.1203 0.131 Uiso 1 1 calc GR . . . .
C50 C 0.4175(9) 0.5885(7) 0.3940(3) 0.043(2) Uani 1 1 d D . . . .
C51 C 0.5490(9) 0.6021(7) 0.4030(4) 0.045(3) Uani 1 1 d . . . . .
H51 H 0.6047 0.6594 0.4293 0.054 Uiso 1 1 calc R . . . .
C52 C 0.6054(9) 0.5376(8) 0.3762(4) 0.042(3) Uani 1 1 d . . . . .
C53 C 0.3581(8) 0.6619(7) 0.4204(3) 0.077(3) Uani 1 1 d D U . . .
C54A C 0.2982(17) 0.7000(11) 0.3767(6) 0.104(5) Uani 0.633(10) 1 d D U P A 1
H54A H 0.2607 0.7469 0.3946 0.156 Uiso 0.633(10) 1 calc R . P A 1
H54B H 0.3659 0.7317 0.3576 0.156 Uiso 0.633(10) 1 calc R . P A 1
H54C H 0.2302 0.6453 0.3504 0.156 Uiso 0.633(10) 1 calc R . P A 1
C55A C 0.4580(13) 0.7493(9) 0.4642(6) 0.093(5) Uani 0.633(10) 1 d D U P A 1
H55A H 0.4160 0.7944 0.4801 0.140 Uiso 0.633(10) 1 calc R . P A 1
H55B H 0.4920 0.7260 0.4930 0.140 Uiso 0.633(10) 1 calc R . P A 1
H55C H 0.5294 0.7828 0.4473 0.140 Uiso 0.633(10) 1 calc R . P A 1
C56A C 0.2441(14) 0.6127(11) 0.4488(7) 0.120(6) Uani 0.633(10) 1 d D U P A 1
H56A H 0.2071 0.6606 0.4656 0.179 Uiso 0.633(10) 1 calc R . P A 1
H56B H 0.1771 0.5588 0.4216 0.179 Uiso 0.633(10) 1 calc R . P A 1
H56C H 0.2769 0.5877 0.4770 0.179 Uiso 0.633(10) 1 calc R . P A 1
C54B C 0.381(2) 0.6815(17) 0.4838(4) 0.094(6) Uani 0.367(10) 1 d D U P A 2
H54D H 0.3421 0.7287 0.4998 0.141 Uiso 0.367(10) 1 calc R . P A 2
H54E H 0.3411 0.6206 0.4936 0.141 Uiso 0.367(10) 1 calc R . P A 2
H54F H 0.4744 0.7076 0.4977 0.141 Uiso 0.367(10) 1 calc R . P A 2
C55B C 0.2105(12) 0.6269(14) 0.3997(10) 0.093(6) Uani 0.367(10) 1 d D U P A 2
H55D H 0.1761 0.6758 0.4175 0.140 Uiso 0.367(10) 1 calc R . P A 2
H55E H 0.1949 0.6174 0.3601 0.140 Uiso 0.367(10) 1 calc R . P A 2
H55F H 0.1671 0.5652 0.4082 0.140 Uiso 0.367(10) 1 calc R . P A 2
C56B C 0.423(2) 0.7618(9) 0.4079(10) 0.099(6) Uani 0.367(10) 1 d D U P A 2
H56D H 0.3837 0.8080 0.4252 0.148 Uiso 0.367(10) 1 calc R . P A 2
H56E H 0.5161 0.7871 0.4224 0.148 Uiso 0.367(10) 1 calc R . P A 2
H56F H 0.4101 0.7531 0.3684 0.148 Uiso 0.367(10) 1 calc R . P A 2
C57 C 0.7533(9) 0.5597(9) 0.3890(5) 0.066(3) Uani 1 1 d . U . . .
C58 C 0.8354(12) 0.6613(10) 0.4058(6) 0.152(5) Uani 1 1 d D U . . .
H58A H 0.9261 0.6669 0.4135 0.227 Uiso 1 1 calc GR . . . .
H58B H 0.8112 0.6940 0.4388 0.227 Uiso 1 1 calc GR . . . .
H58C H 0.8243 0.6918 0.3765 0.227 Uiso 1 1 calc GR . . . .
C59 C 0.7762(12) 0.5206(10) 0.4407(6) 0.133(5) Uani 1 1 d D U . . .
H59A H 0.8576 0.5080 0.4416 0.199 Uiso 1 1 calc GR . . . .
H59B H 0.7042 0.4603 0.4382 0.199 Uiso 1 1 calc GR . . . .
H59C H 0.7809 0.5696 0.4741 0.199 Uiso 1 1 calc GR . . . .
C60 C 0.8000(11) 0.5022(10) 0.3466(5) 0.140(5) Uani 1 1 d D U . . .
H60A H 0.7960 0.5245 0.3134 0.210 Uiso 1 1 calc GR . . . .
H60B H 0.7454 0.4334 0.3384 0.210 Uiso 1 1 calc GR . . . .
H60C H 0.8898 0.5105 0.3595 0.210 Uiso 1 1 calc GR . . . .
O1 O 0.1607(5) 0.3308(4) 0.27353(19) 0.0276(13) Uani 1 1 d . . . . .
O2 O 0.0927(6) 0.1576(5) 0.1883(2) 0.0315(14) Uani 1 1 d D . . . .
O3 O 0.3464(5) 0.2795(4) 0.2523(2) 0.0314(14) Uani 1 1 d . . . . .
O4 O 0.3759(5) 0.4633(4) 0.2482(2) 0.0378(15) Uani 1 1 d . . . . .
O5 O 0.3122(5) 0.3121(4) 0.3572(2) 0.0290(14) Uani 1 1 d . . . . .
O6 O 0.2783(5) 0.0702(4) 0.2604(2) 0.0351(15) Uani 1 1 d . . . . .
O7 O 0.1934(5) 0.1059(4) 0.3630(2) 0.0360(15) Uani 1 1 d . . . . .
O8 O -0.0066(5) 0.0282(4) 0.2551(2) 0.0349(15) Uani 1 1 d . . . . .
O9 O -0.0044(6) 0.1891(4) 0.3325(2) 0.0381(15) Uani 1 1 d . . . . .
O10 O 0.0722(5) 0.4047(4) 0.1818(2) 0.0346(14) Uani 1 1 d . . . . .
O11 O 0.3011(6) 0.4401(5) 0.1313(2) 0.0418(16) Uani 1 1 d . . . . .
O12 O 0.0762(5) 0.2478(4) 0.0996(2) 0.0365(15) Uani 1 1 d . . . . .
O13 O 0.3321(5) 0.2494(4) 0.1252(2) 0.0359(15) Uani 1 1 d . . . . .
O14 O 0.3287(5) 0.5111(4) 0.3598(2) 0.0364(15) Uani 1 1 d . . . . .
O15 O 0.5419(5) 0.4555(4) 0.3398(2) 0.0370(15) Uani 1 1 d . . . . .
Cr1 Cr 0.35270(13) 0.39939(10) 0.30926(5) 0.0301(3) Uani 1 1 d . . . . .
Dy1 Dy 0.17026(4) 0.17579(3) 0.29076(2) 0.02913(13) Uani 1 1 d . . . . .
Dy2 Dy 0.22765(4) 0.33061(3) 0.18234(2) 0.02969(14) Uani 1 1 d . . . . .
O16 O -0.1270(7) 0.1894(6) 0.1712(3) 0.073(2) Uani 1 1 d . . . . .
H16 H -0.1089 0.2464 0.1685 0.110 Uiso 1 1 calc GR . . . .
C61 C -0.2346(10) 0.1659(9) 0.1994(5) 0.082(4) Uani 1 1 d . . . . .
H61A H -0.2135 0.1390 0.2291 0.123 Uiso 1 1 calc GR . . . .
H61B H -0.3108 0.1177 0.1739 0.123 Uiso 1 1 calc GR . . . .
H61C H -0.2531 0.2248 0.2146 0.123 Uiso 1 1 calc GR . . . .
H2 H 0.027(5) 0.173(6) 0.190(3) 0.04(3) Uiso 1 1 d D . . . .

loop_
_atom_site_aniso_label
_atom_site_aniso_U_11
_atom_site_aniso_U_22
_atom_site_aniso_U_33
_atom_site_aniso_U_23
_atom_site_aniso_U_13
_atom_site_aniso_U_12
C1 0.043(5) 0.025(5) 0.022(5) -0.002(4) -0.006(4) 0.015(5)
C2 0.089(8) 0.030(6) 0.023(5) 0.003(5) -0.001(5) 0.004(6)
C3 0.043(6) 0.062(8) 0.034(6) 0.007(5) 0.012(5) 0.005(6)
C4 0.113(9) 0.036(7) 0.030(6) 0.012(5) -0.009(6) -0.015(7)
C5 0.106(9) 0.058(8) 0.013(5) 0.003(5) -0.007(5) 0.017(7)
C6 0.023(5) 0.038(6) 0.040(6) 0.005(5) 0.003(4) 0.002(5)
C7 0.057(6) 0.028(6) 0.046(6) 0.014(5) 0.008(5) 0.021(5)
C8 0.041(5) 0.034(6) 0.024(5) 0.013(4) 0.003(4) 0.009(5)
C9 0.045(6) 0.038(6) 0.037(6) 0.008(5) 0.001(5) 0.020(5)
C10 0.146(12) 0.141(14) 0.050(8) -0.009(8) -0.007(8) 0.106(11)
C11 0.114(10) 0.063(9) 0.066(8) 0.004(7) 0.023(7) 0.056(8)
C12 0.085(9) 0.063(10) 0.225(18) 0.028(11) 0.091(10) 0.046(8)
C13 0.065(7) 0.052(7) 0.034(6) 0.030(5) 0.017(5) 0.015(6)
C14 0.086(8) 0.093(10) 0.047(7) 0.030(7) 0.007(6) 0.046(8)
C15 0.087(8) 0.078(10) 0.054(7) 0.031(7) 0.025(6) 0.016(8)
C16 0.098(8) 0.078(9) 0.047(7) 0.034(6) 0.038(6) 0.042(8)
C17 0.032(5) 0.048(7) 0.044(6) 0.023(5) 0.000(5) 0.022(5)
C18 0.042(6) 0.049(7) 0.053(7) 0.029(6) 0.023(5) 0.012(5)
C19 0.050(6) 0.049(7) 0.037(6) 0.016(5) 0.019(5) 0.031(6)
C20 0.034(6) 0.033(6) 0.078(8) 0.016(6) 0.009(5) 0.006(5)
C21 0.069(7) 0.056(8) 0.061(8) -0.008(6) -0.008(6) 0.001(6)
C22 0.090(9) 0.055(9) 0.118(11) 0.027(8) 0.015(8) -0.012(7)
C23 0.064(8) 0.042(9) 0.211(17) -0.021(9) -0.003(9) 0.016(7)
C24 0.050(6) 0.066(8) 0.044(6) 0.031(6) 0.025(5) 0.035(6)
C25 0.148(12) 0.117(13) 0.113(11) 0.064(10) 0.099(10) 0.082(11)
C26 0.113(10) 0.103(11) 0.059(8) 0.014(7) 0.030(7) 0.074(9)
C27 0.107(10) 0.145(14) 0.049(8) -0.018(8) 0.025(8) 0.061(10)
C28 0.086(8) 0.057(8) 0.026(5) 0.013(5) 0.016(5) 0.046(7)
C29 0.077(8) 0.077(9) 0.064(7) 0.041(7) 0.028(6) 0.055(7)
C30 0.072(8) 0.052(8) 0.025(6) 0.005(5) 0.002(5) 0.007(6)
C31 0.061(7) 0.043(7) 0.040(6) 0.010(5) 0.002(5) 0.026(6)
C32 0.051(7) 0.076(9) 0.067(8) 0.010(7) 0.004(6) 0.028(7)
C33 0.107(9) 0.057(8) 0.058(8) 0.005(6) 0.006(7) 0.043(8)
C34 0.093(9) 0.111(11) 0.055(7) 0.039(7) 0.016(6) 0.072(8)
C35 0.093(7) 0.078(8) 0.050(6) 0.040(6) 0.031(6) 0.038(7)
C36 0.154(9) 0.098(9) 0.128(9) 0.048(8) 0.078(8) 0.031(8)
C37 0.147(9) 0.124(10) 0.049(7) 0.024(7) 0.035(7) -0.007(8)
C38 0.122(9) 0.106(9) 0.098(8) 0.050(7) 0.030(8) 0.020(8)
C39 0.056(7) 0.048(7) 0.039(7) 0.007(5) -0.003(5) 0.013(6)
C40 0.072(8) 0.055(8) 0.028(6) 0.003(5) -0.006(6) 0.016(6)
C41 0.052(6) 0.047(7) 0.032(6) 0.007(5) 0.007(5) 0.017(5)
C42 0.065(7) 0.091(9) 0.036(6) 0.013(6) -0.023(5) 0.024(6)
C43 0.121(9) 0.123(10) 0.108(9) 0.025(8) -0.067(8) -0.008(8)
C44 0.104(8) 0.169(11) 0.067(8) 0.025(8) -0.025(7) 0.032(8)
C45 0.099(8) 0.146(11) 0.083(8) 0.009(8) -0.037(7) 0.046(8)
C46 0.055(6) 0.048(7) 0.029(5) 0.004(5) 0.011(5) 0.015(6)
C47 0.061(8) 0.100(12) 0.081(9) -0.005(8) 0.025(7) -0.006(8)
C48 0.075(8) 0.092(10) 0.042(7) 0.014(6) 0.029(6) 0.018(7)
C49 0.150(12) 0.093(11) 0.053(8) 0.015(7) 0.033(8) 0.086(10)
C50 0.059(7) 0.041(7) 0.027(5) 0.004(5) -0.005(5) 0.022(6)
C51 0.048(6) 0.035(6) 0.039(6) -0.004(5) -0.010(5) 0.011(5)
C52 0.038(6) 0.046(7) 0.031(6) 0.021(5) -0.006(5) -0.002(5)
C53 0.086(7) 0.063(7) 0.075(7) -0.022(6) -0.012(6) 0.050(7)
C54A 0.107(10) 0.078(10) 0.101(10) -0.041(8) -0.041(8) 0.058(8)
C55A 0.081(9) 0.075(10) 0.091(10) -0.053(8) -0.029(8) 0.047(8)
C56A 0.106(10) 0.095(10) 0.111(10) -0.063(9) 0.002(9) 0.040(9)
C54B 0.090(11) 0.086(11) 0.093(11) -0.039(10) -0.011(10) 0.064(10)
C55B 0.082(10) 0.083(11) 0.095(11) -0.040(10) -0.023(10) 0.057(10)
C56B 0.101(11) 0.082(11) 0.099(11) -0.030(10) -0.024(10) 0.059(10)
C57 0.033(6) 0.081(8) 0.060(7) 0.003(6) -0.002(5) 0.001(5)
C58 0.065(7) 0.121(11) 0.217(11) -0.017(10) -0.005(8) 0.015(8)
C59 0.076(7) 0.163(11) 0.145(10) 0.023(9) -0.011(8) 0.044(8)
C60 0.046(7) 0.163(11) 0.144(10) -0.032(9) -0.004(7) 0.005(7)
O1 0.036(3) 0.031(4) 0.012(3) 0.006(2) 0.008(2) 0.004(3)
O2 0.038(4) 0.043(4) 0.015(3) 0.007(3) 0.009(3) 0.015(3)
O3 0.048(4) 0.025(4) 0.019(3) 0.002(3) -0.005(3) 0.015(3)
O4 0.041(3) 0.029(4) 0.030(3) 0.008(3) -0.003(3) -0.002(3)
O5 0.035(3) 0.032(4) 0.016(3) 0.003(3) 0.000(2) 0.011(3)
O6 0.039(4) 0.036(4) 0.037(4) 0.016(3) 0.015(3) 0.015(3)
O7 0.054(4) 0.031(4) 0.020(3) 0.006(3) 0.004(3) 0.011(3)
O8 0.026(3) 0.041(4) 0.035(4) 0.009(3) 0.011(3) 0.007(3)
O9 0.050(4) 0.034(4) 0.035(4) 0.011(3) 0.020(3) 0.017(3)
O10 0.044(4) 0.038(4) 0.022(3) 0.005(3) 0.005(3) 0.017(3)
O11 0.053(4) 0.039(4) 0.031(4) 0.008(3) -0.003(3) 0.016(4)
O12 0.034(3) 0.046(4) 0.018(3) 0.003(3) -0.007(3) 0.006(3)
O13 0.041(3) 0.043(4) 0.022(3) 0.009(3) 0.008(3) 0.011(3)
O14 0.048(4) 0.035(4) 0.024(3) 0.000(3) -0.006(3) 0.019(3)
O15 0.045(4) 0.029(4) 0.026(3) 0.001(3) 0.003(3) 0.004(3)
Cr1 0.0376(8) 0.0272(9) 0.0194(7) 0.0036(6) 0.0003(6) 0.0064(7)
Dy1 0.0364(3) 0.0273(3) 0.0199(2) 0.0046(2) 0.00332(19) 0.0078(2)
Dy2 0.0360(3) 0.0292(3) 0.0178(2) 0.0043(2) -0.00080(19) 0.0063(2)
O16 0.055(5) 0.085(7) 0.079(6) 0.032(5) 0.009(4) 0.020(5)
C61 0.049(7) 0.096(11) 0.082(9) 0.022(8) 0.030(6) -0.004(7)

loop_
_atom_type_symbol
_atom_type_description
_atom_type_scat_dispersion_real
_atom_type_scat_dispersion_imag
_atom_type_scat_source
C C 0.0033 0.0016 'International Tables Vol C Tables 4.2.6.8 and 6.1.1.4'
H H 0.0000 0.0000 'International Tables Vol C Tables 4.2.6.8 and 6.1.1.4'
Cr Cr 0.3209 0.6236 'International Tables Vol C Tables 4.2.6.8 and 6.1.1.4'
Dy Dy -0.1892 4.4098 'International Tables Vol C Tables 4.2.6.8 and 6.1.1.4'
O O 0.0106 0.0060 'International Tables Vol C Tables 4.2.6.8 and 6.1.1.4'

loop_
_geom_angle_atom_site_label_1
_geom_angle_atom_site_label_2
_geom_angle_atom_site_label_3
_geom_angle
H1A C1 H1B 109.5
H1A C1 H1C 109.5
H1B C1 H1C 109.5
O1 C1 H1A 109.5
O1 C1 H1B 109.5
O1 C1 H1C 109.5
H2A C2 H2B 109.5
H2A C2 H2C 109.5
H2B C2 H2C 109.5
O2 C2 H2A 109.5
O2 C2 H2B 109.5
O2 C2 H2C 109.5
H3A C3 H3B 109.5
H3A C3 H3C 109.5
H3B C3 H3C 109.5
O3 C3 H3A 109.5
O3 C3 H3B 109.5
O3 C3 H3C 109.5
H4A C4 H4B 109.5
H4A C4 H4C 109.5
H4B C4 H4C 109.5
O4 C4 H4A 109.5
O4 C4 H4B 109.5
O4 C4 H4C 109.5
H5A C5 H5B 109.5
H5A C5 H5C 109.5
H5B C5 H5C 109.5
O5 C5 H5A 109.5
O5 C5 H5B 109.5
O5 C5 H5C 109.5
C7 C6 C9 119.1(8)
O6 C6 C7 126.0(9)
O6 C6 C9 114.8(7)
C6 C7 H7 118.2
C8 C7 C6 123.5(8)
C8 C7 H7 118.2
C7 C8 C13 117.6(8)
O7 C8 C7 125.2(7)
O7 C8 C13 117.2(8)
C10 C9 C6 107.4(7)
C10 C9 C11 108.9(9)
C10 C9 C12 110.3(10)
C11 C9 C6 114.1(8)
C12 C9 C6 106.9(8)
C12 C9 C11 109.1(9)
C9 C10 H10A 109.5
C9 C10 H10B 109.5
C9 C10 H10C 109.5
H10A C10 H10B 109.5
H10A C10 H10C 109.5
H10B C10 H10C 109.5
C9 C11 H11A 109.5
C9 C11 H11B 109.5
C9 C11 H11C 109.5
H11A C11 H11B 109.5
H11A C11 H11C 109.5
H11B C11 H11C 109.5
C9 C12 H12A 109.5
C9 C12 H12B 109.5
C9 C12 H12C 109.5
H12A C12 H12B 109.5
H12A C12 H12C 109.5
H12B C12 H12C 109.5
C14 C13 C8 109.8(8)
C14 C13 C15 112.2(8)
C14 C13 C16 109.5(9)
C15 C13 C8 107.6(8)
C16 C13 C8 109.4(8)
C16 C13 C15 108.3(8)
C13 C14 H14A 109.5
C13 C14 H14B 109.5
C13 C14 H14C 109.5
H14A C14 H14B 109.5
H14A C14 H14C 109.5
H14B C14 H14C 109.5
C13 C15 H15A 109.5
C13 C15 H15B 109.5
C13 C15 H15C 109.5
H15A C15 H15B 109.5
H15A C15 H15C 109.5
H15B C15 H15C 109.5
C13 C16 H16A 109.5
C13 C16 H16B 109.5
C13 C16 H16C 109.5
H16A C16 H16B 109.5
H16A C16 H16C 109.5
H16B C16 H16C 109.5
C18 C17 C20 120.4(8)
O8 C17 C18 124.1(9)
O8 C17 C20 115.5(9)
C17 C18 H18 118.4
C19 C18 C17 123.2(8)
C19 C18 H18 118.4
C18 C19 C24 120.6(9)
O9 C19 C18 124.0(8)
O9 C19 C24 115.3(9)
C21 C20 C17 107.4(8)
C22 C20 C17 114.0(9)
C22 C20 C21 109.0(8)
C22 C20 C23 110.7(10)
C23 C20 C17 107.6(8)
C23 C20 C21 107.9(10)
C20 C21 H21A 109.5
C20 C21 H21B 109.5
C20 C21 H21C 109.5
H21A C21 H21B 109.5
H21A C21 H21C 109.5
H21B C21 H21C 109.5
C20 C22 H22A 109.5
C20 C22 H22B 109.5
C20 C22 H22C 109.5
H22A C22 H22B 109.5
H22A C22 H22C 109.5
H22B C22 H22C 109.5
C20 C23 H23A 109.5
C20 C23 H23B 109.5
C20 C23 H23C 109.5
H23A C23 H23B 109.5
H23A C23 H23C 109.5
H23B C23 H23C 109.5
C25 C24 C19 113.3(9)
C26 C24 C19 106.8(7)
C26 C24 C25 108.9(8)
C27 C24 C19 109.2(8)
C27 C24 C25 108.7(9)
C27 C24 C26 109.9(10)
C24 C25 H25A 109.5
C24 C25 H25B 109.5
C24 C25 H25C 109.5
H25A C25 H25B 109.5
H25A C25 H25C 109.5
H25B C25 H25C 109.5
C24 C26 H26A 109.5
C24 C26 H26B 109.5
C24 C26 H26C 109.5
H26A C26 H26B 109.5
H26A C26 H26C 109.5
H26B C26 H26C 109.5
C24 C27 H27A 109.5
C24 C27 H27B 109.5
C24 C27 H27C 109.5
H27A C27 H27B 109.5
H27A C27 H27C 109.5
H27B C27 H27C 109.5
C29 C28 C31 118.7(9)
O10 C28 C29 121.5(9)
O10 C28 C31 119.5(8)
C28 C29 H29 115.9
C28 C29 C30 128.1(9)
C30 C29 H29 115.9
C29 C30 C35 120.4(10)
O11 C30 C29 123.4(9)
O11 C30 C35 116.1(10)
C28 C31 C32 109.1(8)
C28 C31 C33 105.9(8)
C28 C31 C34 113.1(8)
C32 C31 C34 107.9(8)
C33 C31 C32 109.9(9)
C33 C31 C34 110.9(9)
C31 C32 H32A 109.5
C31 C32 H32B 109.5
C31 C32 H32C 109.5
H32A C32 H32B 109.5
H32A C32 H32C 109.5
H32B C32 H32C 109.5
C31 C33 H33A 109.5
C31 C33 H33B 109.5
C31 C33 H33C 109.5
H33A C33 H33B 109.5
H33A C33 H33C 109.5
H33B C33 H33C 109.5
C31 C34 H34A 109.5
C31 C34 H34B 109.5
C31 C34 H34C 109.5
H34A C34 H34B 109.5
H34A C34 H34C 109.5
H34B C34 H34C 109.5
C36 C35 C30 114.1(10)
C36 C35 C37 110.1(10)
C37 C35 C30 109.3(10)
C38 C35 C30 111.4(9)
C38 C35 C36 104.0(11)
C38 C35 C37 107.7(11)
C35 C36 H36A 109.5
C35 C36 H36B 109.5
C35 C36 H36C 109.5
H36A C36 H36B 109.5
H36A C36 H36C 109.5
H36B C36 H36C 109.5
C35 C37 H37A 109.5
C35 C37 H37B 109.5
C35 C37 H37C 109.5
H37A C37 H37B 109.5
H37A C37 H37C 109.5
H37B C37 H37C 109.5
C35 C38 H38A 109.5
C35 C38 H38B 109.5
C35 C38 H38C 109.5
H38A C38 H38B 109.5
H38A C38 H38C 109.5
H38B C38 H38C 109.5
C40 C39 C42 119.5(10)
O12 C39 C40 125.3(8)
O12 C39 C42 115.2(9)
C39 C40 H40 117.6
C39 C40 C41 124.9(9)
C41 C40 H40 117.6
C40 C41 C46 120.6(8)
O13 C41 C40 123.1(9)
O13 C41 C46 116.3(8)
C43 C42 C39 107.8(9)
C43 C42 C44 113.8(12)
C44 C42 C39 113.8(10)
C45 C42 C39 107.7(10)
C45 C42 C43 108.3(12)
C45 C42 C44 105.2(11)
C42 C43 H43A 109.5
C42 C43 H43B 109.5
C42 C43 H43C 109.5
H43A C43 H43B 109.5
H43A C43 H43C 109.5
H43B C43 H43C 109.5
C42 C44 H44A 109.5
C42 C44 H44B 109.5
C42 C44 H44C 109.5
H44A C44 H44B 109.5
H44A C44 H44C 109.5
H44B C44 H44C 109.5
C42 C45 H45A 109.5
C42 C45 H45B 109.5
C42 C45 H45C 109.5
H45A C45 H45B 109.5
H45A C45 H45C 109.5
H45B C45 H45C 109.5
C41 C46 C49 107.1(8)
C47 C46 C41 107.4(9)
C47 C46 C48 109.7(8)
C47 C46 C49 110.4(9)
C48 C46 C41 113.4(8)
C48 C46 C49 108.8(9)
C46 C47 H47A 109.5
C46 C47 H47B 109.5
C46 C47 H47C 109.5
H47A C47 H47B 109.5
H47A C47 H47C 109.5
H47B C47 H47C 109.5
C46 C48 H48A 109.5
C46 C48 H48B 109.5
C46 C48 H48C 109.5
H48A C48 H48B 109.5
H48A C48 H48C 109.5
H48B C48 H48C 109.5
C46 C49 H49A 109.5
C46 C49 H49B 109.5
C46 C49 H49C 109.5
H49A C49 H49B 109.5
H49A C49 H49C 109.5
H49B C49 H49C 109.5
C51 C50 C53 124.9(7)
O14 C50 C51 123.8(9)
O14 C50 C53 111.3(6)
C50 C51 H51 117.5
C50 C51 C52 125.1(9)
C52 C51 H51 117.5
C51 C52 C57 121.1(9)
O15 C52 C51 124.9(8)
O15 C52 C57 114.0(10)
C50 C53 C54A 111.0(6)
C50 C53 C55A 112.1(6)
C50 C53 C56A 110.5(6)
C50 C53 C54B 110.9(6)
C50 C53 C55B 112.0(6)
C50 C53 C56B 110.6(6)
C54A C53 C56A 106.1(7)
C55A C53 C54A 109.2(7)
C55A C53 C56A 107.7(7)
C54B C53 C56B 106.6(7)
C55B C53 C54B 108.6(7)
C55B C53 C56B 107.9(7)
C53 C54A H54A 109.5
C53 C54A H54B 109.5
C53 C54A H54C 109.5
H54A C54A H54B 109.5
H54A C54A H54C 109.5
H54B C54A H54C 109.5
C53 C55A H55A 109.5
C53 C55A H55B 109.5
C53 C55A H55C 109.5
H55A C55A H55B 109.5
H55A C55A H55C 109.5
H55B C55A H55C 109.5
C53 C56A H56A 109.5
C53 C56A H56B 109.5
C53 C56A H56C 109.5
H56A C56A H56B 109.5
H56A C56A H56C 109.5
H56B C56A H56C 109.5
C53 C54B H54D 109.5
C53 C54B H54E 109.5
C53 C54B H54F 109.5
H54D C54B H54E 109.5
H54D C54B H54F 109.5
H54E C54B H54F 109.5
C53 C55B H55D 109.5
C53 C55B H55E 109.5
C53 C55B H55F 109.5
H55D C55B H55E 109.5
H55D C55B H55F 109.5
H55E C55B H55F 109.5
C53 C56B H56D 109.5
C53 C56B H56E 109.5
C53 C56B H56F 109.5
H56D C56B H56E 109.5
H56D C56B H56F 109.5
H56E C56B H56F 109.5
C52 C57 C59 106.3(9)
C58 C57 C52 116.3(11)
C58 C57 C59 104.2(8)
C58 C57 C60 112.3(9)
C60 C57 C52 113.0(10)
C60 C57 C59 103.2(10)
C57 C58 H58A 109.5
C57 C58 H58B 109.5
C57 C58 H58C 109.5
H58A C58 H58B 109.5
H58A C58 H58C 109.5
H58B C58 H58C 109.5
C57 C59 H59A 109.5
C57 C59 H59B 109.5
C57 C59 H59C 109.5
H59A C59 H59B 109.5
H59A C59 H59C 109.5
H59B C59 H59C 109.5
C57 C60 H60A 109.5
C57 C60 H60B 109.5
C57 C60 H60C 109.5
H60A C60 H60B 109.5
H60A C60 H60C 109.5
H60B C60 H60C 109.5
C1 O1 Cr1 115.1(4)
C1 O1 Dy1 122.0(4)
C1 O1 Dy2 126.1(4)
Cr1 O1 Dy1 89.07(19)
Cr1 O1 Dy2 88.87(18)
Dy2 O1 Dy1 104.8(2)
C2 O2 Dy1 118.5(5)
C2 O2 Dy2 119.6(5)
C2 O2 H2 122(6)
Dy1 O2 H2 102(6)
Dy2 O2 Dy1 99.4(2)
Dy2 O2 H2 90(6)
C3 O3 Cr1 116.2(5)
C3 O3 Dy1 124.9(5)
C3 O3 Dy2 122.5(5)
Cr1 O3 Dy1 90.2(2)
Cr1 O3 Dy2 88.74(19)
Dy1 O3 Dy2 104.2(2)
C4 O4 Cr1 126.6(5)
C4 O4 Dy2 136.8(5)
Cr1 O4 Dy2 95.4(2)
C5 O5 Cr1 126.6(5)
C5 O5 Dy1 136.0(5)
Cr1 O5 Dy1 96.54(19)
C6 O6 Dy1 133.1(5)
C8 O7 Dy1 134.1(5)
C17 O8 Dy1 133.7(6)
C19 O9 Dy1 134.2(6)
C28 O10 Dy2 135.2(6)
C30 O11 Dy2 135.0(6)
C39 O12 Dy2 130.8(6)
C41 O13 Dy2 134.8(6)
C50 O14 Cr1 128.7(6)
C52 O15 Cr1 128.0(6)
O1 Cr1 Dy1 51.18(15)
O1 Cr1 Dy2 51.18(13)
O3 Cr1 O1 74.8(2)
O3 Cr1 Dy1 50.83(16)
O3 Cr1 Dy2 52.06(14)
O4 Cr1 O1 87.1(2)
O4 Cr1 O3 84.7(2)
O4 Cr1 Dy1 122.37(17)
O4 Cr1 Dy2 46.24(16)
O5 Cr1 O1 85.3(2)
O5 Cr1 O3 84.8(2)
O5 Cr1 O4 168.3(2)
O5 Cr1 O14 95.9(2)
O5 Cr1 O15 93.8(2)
O5 Cr1 Dy1 46.11(15)
O5 Cr1 Dy2 122.34(16)
O14 Cr1 O1 95.9(2)
O14 Cr1 O3 170.6(2)
O14 Cr1 O4 93.7(2)
O14 Cr1 O15 89.3(2)
O14 Cr1 Dy1 124.05(18)
O14 Cr1 Dy2 120.96(15)
O15 Cr1 O1 174.8(3)
O15 Cr1 O3 100.0(2)
O15 Cr1 O4 93.0(2)
O15 Cr1 Dy1 125.08(18)
O15 Cr1 Dy2 125.98(16)
Dy2 Cr1 Dy1 76.23(3)
O1 Dy1 O2 67.18(18)
O1 Dy1 Cr1 39.75(12)
O1 Dy1 Dy2 37.53(11)
O2 Dy1 Cr1 91.95(14)
O2 Dy1 Dy2 40.23(14)
O3 Dy1 O1 59.45(17)
O3 Dy1 O2 69.46(17)
O3 Dy1 Cr1 39.01(13)
O3 Dy1 Dy2 38.18(11)
O5 Dy1 O1 68.42(17)
O5 Dy1 O2 129.27(18)
O5 Dy1 O3 67.62(17)
O5 Dy1 O7 79.53(19)
O5 Dy1 O8 157.17(18)
O5 Dy1 Cr1 37.34(12)
O5 Dy1 Dy2 89.08(12)
O6 Dy1 O1 135.97(17)
O6 Dy1 O2 87.0(2)
O6 Dy1 O3 78.62(19)
O6 Dy1 O5 109.34(19)
O6 Dy1 O7 75.0(2)
O6 Dy1 O8 79.4(2)
O6 Dy1 O9 143.6(2)
O6 Dy1 Cr1 111.57(14)
O6 Dy1 Dy2 100.42(13)
O7 Dy1 O1 140.90(18)
O7 Dy1 O2 150.4(2)
O7 Dy1 O3 127.48(18)
O7 Dy1 O8 82.65(19)
O7 Dy1 Cr1 116.34(14)
O7 Dy1 Dy2 165.30(14)
O8 Dy1 O1 120.52(17)
O8 Dy1 O2 70.87(18)
O8 Dy1 O3 135.19(18)
O8 Dy1 Cr1 159.58(13)
O8 Dy1 Dy2 110.56(13)
O9 Dy1 O1 79.23(18)
O9 Dy1 O2 103.87(19)
O9 Dy1 O3 137.78(19)
O9 Dy1 O5 90.6(2)
O9 Dy1 O7 79.3(2)
O9 Dy1 O8 72.0(2)
O9 Dy1 Cr1 102.79(15)
O9 Dy1 Dy2 110.32(13)
Cr1 Dy1 Dy2 51.73(3)
O1 Dy2 O2 67.46(18)
O1 Dy2 O3 59.14(18)
O1 Dy2 Cr1 39.95(12)
O1 Dy2 Dy1 37.71(13)
O2 Dy2 Cr1 92.41(12)
O2 Dy2 Dy1 40.39(12)
O3 Dy2 O2 69.10(18)
O3 Dy2 Cr1 39.19(13)
O3 Dy2 Dy1 37.59(13)
O4 Dy2 O1 70.73(18)
O4 Dy2 O2 130.76(18)
O4 Dy2 O3 67.76(18)
O4 Dy2 O10 92.7(2)
O4 Dy2 O12 156.64(19)
O4 Dy2 Cr1 38.39(13)
O4 Dy2 Dy1 90.37(13)
O10 Dy2 O1 77.51(17)
O10 Dy2 O2 102.4(2)
O10 Dy2 O3 136.04(18)
O10 Dy2 O12 72.8(2)
O10 Dy2 Cr1 101.83(13)
O10 Dy2 Dy1 108.54(13)
O11 Dy2 O1 138.5(2)
O11 Dy2 O2 150.35(19)
O11 Dy2 O3 131.78(19)
O11 Dy2 O4 78.6(2)
O11 Dy2 O10 76.7(2)
O11 Dy2 O12 80.2(2)
O11 Dy2 O13 80.1(2)
O11 Dy2 Cr1 116.97(15)
O11 Dy2 Dy1 168.12(14)
O12 Dy2 O1 121.58(18)
O12 Dy2 O2 71.42(18)
O12 Dy2 O3 135.17(19)
O12 Dy2 Cr1 160.85(13)
O12 Dy2 Dy1 111.35(14)
O13 Dy2 O1 136.81(18)
O13 Dy2 O2 84.00(19)
O13 Dy2 O3 81.07(18)
O13 Dy2 O4 111.2(2)
O13 Dy2 O10 142.42(18)
O13 Dy2 O12 74.5(2)
O13 Dy2 Cr1 115.00(13)
O13 Dy2 Dy1 100.14(13)
Cr1 Dy2 Dy1 52.04(3)
C61 O16 H16 109.5
O16 C61 H61A 109.5
O16 C61 H61B 109.5
O16 C61 H61C 109.5
H61A C61 H61B 109.5
H61A C61 H61C 109.5
H61B C61 H61C 109.5

loop_
_geom_bond_atom_site_label_1
_geom_bond_atom_site_label_2
_geom_bond_distance
C1 H1A 0.9600
C1 H1B 0.9600
C1 H1C 0.9600
C1 O1 1.432(9)
C2 H2A 0.9600
C2 H2B 0.9600
C2 H2C 0.9600
C2 O2 1.441(10)
C3 H3A 0.9600
C3 H3B 0.9600
C3 H3C 0.9600
C3 O3 1.418(9)
C4 H4A 0.9600
C4 H4B 0.9600
C4 H4C 0.9600
C4 O4 1.391(10)
C5 H5A 0.9600
C5 H5B 0.9600
C5 H5C 0.9600
C5 O5 1.405(9)
C6 C7 1.401(11)
C6 C9 1.558(12)
C6 O6 1.273(10)
C7 H7 0.9300
C7 C8 1.400(12)
C8 C13 1.554(10)
C8 O7 1.255(10)
C9 C10 1.492(12)
C9 C11 1.525(12)
C9 C12 1.500(13)
C10 H10A 0.9600
C10 H10B 0.9600
C10 H10C 0.9600
C11 H11A 0.9600
C11 H11B 0.9600
C11 H11C 0.9600
C12 H12A 0.9600
C12 H12B 0.9600
C12 H12C 0.9600
C13 C14 1.502(12)
C13 C15 1.537(13)
C13 C16 1.516(13)
C14 H14A 0.9600
C14 H14B 0.9600
C14 H14C 0.9600
C15 H15A 0.9600
C15 H15B 0.9600
C15 H15C 0.9600
C16 H16A 0.9600
C16 H16B 0.9600
C16 H16C 0.9600
C17 C18 1.393(13)
C17 C20 1.547(13)
C17 O8 1.258(9)
C18 H18 0.9300
C18 C19 1.388(13)
C19 C24 1.540(12)
C19 O9 1.262(10)
C20 C21 1.534(12)
C20 C22 1.498(13)
C20 C23 1.510(14)
C21 H21A 0.9600
C21 H21B 0.9600
C21 H21C 0.9600
C22 H22A 0.9600
C22 H22B 0.9600
C22 H22C 0.9600
C23 H23A 0.9600
C23 H23B 0.9600
C23 H23C 0.9600
C24 C25 1.522(13)
C24 C26 1.507(12)
C24 C27 1.506(14)
C25 H25A 0.9600
C25 H25B 0.9600
C25 H25C 0.9600
C26 H26A 0.9600
C26 H26B 0.9600
C26 H26C 0.9600
C27 H27A 0.9600
C27 H27B 0.9600
C27 H27C 0.9600
C28 C29 1.394(12)
C28 C31 1.501(13)
C28 O10 1.276(10)
C29 H29 0.9300
C29 C30 1.433(13)
C30 C35 1.518(13)
C30 O11 1.242(11)
C31 C32 1.522(12)
C31 C33 1.514(13)
C31 C34 1.538(11)
C32 H32A 0.9600
C32 H32B 0.9600
C32 H32C 0.9600
C33 H33A 0.9600
C33 H33B 0.9600
C33 H33C 0.9600
C34 H34A 0.9600
C34 H34B 0.9600
C34 H34C 0.9600
C35 C36 1.500(16)
C35 C37 1.514(15)
C35 C38 1.483(15)
C36 H36A 0.9600
C36 H36B 0.9600
C36 H36C 0.9600
C37 H37A 0.9600
C37 H37B 0.9600
C37 H37C 0.9600
C38 H38A 0.9600
C38 H38B 0.9600
C38 H38C 0.9600
C39 C40 1.392(13)
C39 C42 1.527(12)
C39 O12 1.274(11)
C40 H40 0.9300
C40 C41 1.419(12)
C41 C46 1.528(12)
C41 O13 1.275(9)
C42 C43 1.465(15)
C42 C44 1.469(15)
C42 C45 1.464(16)
C43 H43A 0.9600
C43 H43B 0.9600
C43 H43C 0.9600
C44 H44A 0.9600
C44 H44B 0.9600
C44 H44C 0.9600
C45 H45A 0.9600
C45 H45B 0.9600
C45 H45C 0.9600
C46 C47 1.499(13)
C46 C48 1.515(12)
C46 C49 1.529(13)
C47 H47A 0.9600
C47 H47B 0.9600
C47 H47C 0.9600
C48 H48A 0.9600
C48 H48B 0.9600
C48 H48C 0.9600
C49 H49A 0.9600
C49 H49B 0.9600
C49 H49C 0.9600
C50 C51 1.366(12)
C50 C53 1.495(14)
C50 O14 1.294(9)
C51 H51 0.9300
C51 C52 1.377(13)
C52 C57 1.519(13)
C52 O15 1.276(10)
C53 C54A 1.527(8)
C53 C55A 1.515(8)
C53 C56A 1.533(8)
C53 C54B 1.527(9)
C53 C55B 1.517(9)
C53 C56B 1.531(9)
C54A H54A 0.9600
C54A H54B 0.9600
C54A H54C 0.9600
C55A H55A 0.9600
C55A H55B 0.9600
C55A H55C 0.9600
C56A H56A 0.9600
C56A H56B 0.9600
C56A H56C 0.9600
C54B H54D 0.9600
C54B H54E 0.9600
C54B H54F 0.9600
C55B H55D 0.9600
C55B H55E 0.9600
C55B H55F 0.9600
C56B H56D 0.9600
C56B H56E 0.9600
C56B H56F 0.9600
C57 C58 1.417(15)
C57 C59 1.564(15)
C57 C60 1.438(15)
C58 H58A 0.9600
C58 H58B 0.9600
C58 H58C 0.9600
C59 H59A 0.9600
C59 H59B 0.9600
C59 H59C 0.9600
C60 H60A 0.9600
C60 H60B 0.9600
C60 H60C 0.9600
O1 Cr1 2.018(5)
O1 Dy1 2.458(5)
O1 Dy2 2.448(5)
O2 Dy1 2.553(5)
O2 Dy2 2.544(6)
O2 H2 0.818(10)
O3 Cr1 1.986(6)
O3 Dy1 2.446(5)
O3 Dy2 2.478(5)
O4 Cr1 1.960(5)
O4 Dy2 2.279(5)
O5 Cr1 1.926(5)
O5 Dy1 2.289(5)
O6 Dy1 2.279(6)
O7 Dy1 2.306(5)
O8 Dy1 2.313(6)
O9 Dy1 2.280(6)
O10 Dy2 2.293(6)
O11 Dy2 2.267(6)
O12 Dy2 2.336(5)
O13 Dy2 2.270(6)
O14 Cr1 1.946(6)
O15 Cr1 1.957(6)
Cr1 Dy1 3.1547(17)
Cr1 Dy2 3.1417(14)
Dy1 Dy2 3.8864(9)
O16 H16 0.8200
O16 C61 1.401(10)
C61 H61A 0.9600
C61 H61B 0.9600
C61 H61C 0.9600

loop_
_geom_torsion_atom_site_label_1
_geom_torsion_atom_site_label_2
_geom_torsion_atom_site_label_3
_geom_torsion_atom_site_label_4
_geom_torsion
C6 C7 C8 C13 -176.4(8)
C6 C7 C8 O7 1.2(14)
C7 C6 C9 C10 127.1(10)
C7 C6 C9 C11 6.3(12)
C7 C6 C9 C12 -114.5(10)
C7 C6 O6 Dy1 -15.7(13)
C7 C8 C13 C14 55.2(11)
C7 C8 C13 C15 -67.2(11)
C7 C8 C13 C16 175.4(8)
C7 C8 O7 Dy1 11.4(13)
C9 C6 C7 C8 177.1(8)
C9 C6 O6 Dy1 168.1(5)
C13 C8 O7 Dy1 -171.0(5)
C17 C18 C19 C24 173.7(8)
C17 C18 C19 O9 -5.2(14)
C18 C17 C20 C21 110.6(9)
C18 C17 C20 C22 -10.3(12)
C18 C17 C20 C23 -133.5(10)
C18 C17 O8 Dy1 17.8(12)
C18 C19 C24 C25 17.0(12)
C18 C19 C24 C26 -102.9(10)
C18 C19 C24 C27 138.2(10)
C18 C19 O9 Dy1 -22.6(13)
C20 C17 C18 C19 -170.9(8)
C20 C17 O8 Dy1 -164.0(5)
C24 C19 O9 Dy1 158.5(5)
C28 C29 C30 C35 173.4(11)
C28 C29 C30 O11 -3.0(18)
C29 C28 C31 C32 160.3(9)
C29 C28 C31 C33 -81.5(11)
C29 C28 C31 C34 40.1(13)
C29 C28 O10 Dy2 -0.7(15)
C29 C30 C35 C36 29.7(16)
C29 C30 C35 C37 -94.1(13)
C29 C30 C35 C38 147.0(11)
C29 C30 O11 Dy2 -2.0(15)
C31 C28 C29 C30 177.5(10)
C31 C28 O10 Dy2 -173.9(6)
C35 C30 O11 Dy2 -178.4(6)
C39 C40 C41 C46 177.1(9)
C39 C40 C41 O13 -3.3(16)
C40 C39 C42 C43 103.0(13)
C40 C39 C42 C44 -24.3(16)
C40 C39 C42 C45 -140.4(11)
C40 C39 O12 Dy2 21.3(15)
C40 C41 C46 C47 116.8(10)
C40 C41 C46 C48 -4.6(13)
C40 C41 C46 C49 -124.6(10)
C40 C41 O13 Dy2 -17.1(14)
C42 C39 C40 C41 -178.1(10)
C42 C39 O12 Dy2 -160.3(7)
C46 C41 O13 Dy2 162.6(6)
C50 C51 C52 C57 179.7(9)
C50 C51 C52 O15 -1.2(15)
C51 C50 C53 C54A 115.6(10)
C51 C50 C53 C55A -6.8(11)
C51 C50 C53 C56A -126.9(10)
C51 C50 C53 C54B -61.3(13)
C51 C50 C53 C55B 177.2(13)
C51 C50 C53 C56B 56.7(13)
C51 C50 O14 Cr1 -4.3(12)
C51 C52 C57 C58 -30.1(14)
C51 C52 C57 C59 85.3(11)
C51 C52 C57 C60 -162.2(10)
C51 C52 O15 Cr1 2.8(12)
C53 C50 C51 C52 -175.7(7)
C53 C50 O14 Cr1 173.7(4)
C57 C52 O15 Cr1 -178.0(6)
O6 C6 C7 C8 1.0(15)
O6 C6 C9 C10 -56.4(11)
O6 C6 C9 C11 -177.2(8)
O6 C6 C9 C12 62.0(10)
O7 C8 C13 C14 -122.5(9)
O7 C8 C13 C15 115.1(9)
O7 C8 C13 C16 -2.3(12)
O8 C17 C18 C19 7.2(13)
O8 C17 C20 C21 -67.7(10)
O8 C17 C20 C22 171.4(8)
O8 C17 C20 C23 48.2(11)
O9 C19 C24 C25 -164.0(8)
O9 C19 C24 C26 76.1(10)
O9 C19 C24 C27 -42.7(11)
O10 C28 C29 C30 4.2(18)
O10 C28 C31 C32 -26.3(12)
O10 C28 C31 C33 91.9(11)
O10 C28 C31 C34 -146.5(9)
O11 C30 C35 C36 -153.7(11)
O11 C30 C35 C37 82.5(12)
O11 C30 C35 C38 -36.4(15)
O12 C39 C40 C41 0.3(17)
O12 C39 C42 C43 -75.6(14)
O12 C39 C42 C44 157.2(11)
O12 C39 C42 C45 41.1(13)
O13 C41 C46 C47 -62.9(11)
O13 C41 C46 C48 175.7(8)
O13 C41 C46 C49 55.8(11)
O14 C50 C51 C52 2.0(14)
O14 C50 C53 C54A -62.3(9)
O14 C50 C53 C55A 175.3(9)
O14 C50 C53 C56A 55.2(9)
O14 C50 C53 C54B 120.7(12)
O14 C50 C53 C55B -0.8(12)
O14 C50 C53 C56B -121.2(12)
O15 C52 C57 C58 150.7(10)
O15 C52 C57 C59 -93.9(10)
O15 C52 C57 C60 18.6(13)
